data_2236529
loop_
_publ_author_name
'Bruno, Sofia M.'
'Fernandes, Jos\'e A.'
'Gon\,calves, Isabel S.'
'Almeida Paz, Filipe A.'

_publ_section_title
;
 [(<i>E</i>)-1-(Naphthalen-2-yl)ethylidene](naphthalen-1-ylmethyl)amine
;
_journal_coeditor_code NR2032
_journal_issue 11
_journal_name_full 'Acta Crystallographica Section E'
_journal_page_first o3143
_journal_paper_doi 10.1107/S1600536812041414
_journal_volume 68
_journal_year 2012
_chemical_formula_moiety 'C23 H19 N'
_chemical_formula_sum 'C23 H19 N'
_chemical_formula_weight 309.39
_chemical_name_systematic
;
[(<i>E</i>)-1-(Naphthalen-2-yl)ethylidene](naphthalen-1-ylmethyl)amine
;
_space_group_IT_number 2
_symmetry_cell_setting triclinic
_symmetry_space_group_name_Hall '-P 1'
_symmetry_space_group_name_H-M 'P -1'
_atom_sites_solution_hydrogens geom
_atom_sites_solution_primary direct
_atom_sites_solution_secondary difmap
_cell_angle_alpha 77.655(3)
_cell_angle_beta 87.969(2)
_cell_angle_gamma 85.734(3)
_cell_formula_units_Z 2
_cell_length_a 6.6304(5)
_cell_length_b 7.7772(5)
_cell_length_c 16.7587(9)
_cell_measurement_reflns_used 4208
_cell_measurement_temperature 296(2)
_cell_measurement_theta_max 24.17
_cell_measurement_theta_min 2.49
_cell_volume 841.69(10)
_computing_cell_refinement 'SAINT-Plus (Bruker, 2005)'
_computing_data_collection 'APEX2 (Bruker, 2006)'
_computing_data_reduction 'SAINT-Plus (Bruker, 2005)'
_computing_molecular_graphics 'DIAMOND (Brandenburg, 2009)'
_computing_publication_material 'SHELXTL (Sheldrick, 2008)'
_computing_structure_refinement 'SHELXTL (Sheldrick, 2008)'
_computing_structure_solution 'SHELXTL (Sheldrick, 2008)'
_diffrn_ambient_temperature 296(2)
_diffrn_measured_fraction_theta_full 0.984
_diffrn_measured_fraction_theta_max 0.984
_diffrn_measurement_device_type 'Bruker X8 Kappa APEXII CCD'
_diffrn_measurement_method '\w / \f scans'
_diffrn_radiation_monochromator graphite
_diffrn_radiation_source 'fine-focus sealed tube'
_diffrn_radiation_type MoK\a
_diffrn_radiation_wavelength 0.71073
_diffrn_reflns_av_R_equivalents 0.0447
_diffrn_reflns_av_sigmaI/netI 0.0342
_diffrn_reflns_limit_h_max 7
_diffrn_reflns_limit_h_min -7
_diffrn_reflns_limit_k_max 9
_diffrn_reflns_limit_k_min -9
_diffrn_reflns_limit_l_max 20
_diffrn_reflns_limit_l_min -19
_diffrn_reflns_number 14750
_diffrn_reflns_theta_full 25.22
_diffrn_reflns_theta_max 25.22
_diffrn_reflns_theta_min 3.73
_diffrn_standards_number 0
_exptl_absorpt_coefficient_mu 0.070
_exptl_absorpt_correction_T_max 0.9972
_exptl_absorpt_correction_T_min 0.9881
_exptl_absorpt_correction_type multi-scan
_exptl_absorpt_process_details
;
(SADABS; Sheldrick, 1998)
;
_exptl_crystal_colour Yellow
_exptl_crystal_density_diffrn 1.221
_exptl_crystal_density_method 'not measured'
_exptl_crystal_description Block
_exptl_crystal_F_000 328
_exptl_crystal_size_max 0.17
_exptl_crystal_size_mid 0.07
_exptl_crystal_size_min 0.04
_refine_diff_density_max 0.132
_refine_diff_density_min -0.161
_refine_ls_extinction_method none
_refine_ls_goodness_of_fit_ref 1.015
_refine_ls_hydrogen_treatment constr
_refine_ls_matrix_type full
_refine_ls_number_parameters 218
_refine_ls_number_reflns 2986
_refine_ls_number_restraints 0
_refine_ls_restrained_S_all 1.015
_refine_ls_R_factor_all 0.0740
_refine_ls_R_factor_gt 0.0444
_refine_ls_shift/su_max 0.000
_refine_ls_shift/su_mean 0.000
_refine_ls_structure_factor_coef Fsqd
_refine_ls_weighting_details 'calc w=1/[\s^2^(Fo^2^)+(0.0562P)^2^+0.1131P] where P=(Fo^2^+2Fc^2^)/3'
_refine_ls_weighting_scheme calc
_refine_ls_wR_factor_gt 0.1053
_refine_ls_wR_factor_ref 0.1211
_reflns_number_gt 2021
_reflns_number_total 2986
_reflns_threshold_expression I>2\s(I)
_cod_data_source_file nr2032.cif
_cod_data_source_block I
_cod_original_cell_volume 841.69(9)
_cod_database_code 2236529
_cod_database_fobs_code 2236529

loop_
_symmetry_equiv_pos_as_xyz
'x, y, z'
'-x, -y, -z'

loop_
_atom_site_type_symbol
_atom_site_label
_atom_site_fract_x
_atom_site_fract_y
_atom_site_fract_z
_atom_site_U_iso_or_equiv
_atom_site_adp_type
_atom_site_calc_flag
_atom_site_refinement_flags
_atom_site_occupancy
_atom_site_symmetry_multiplicity
N N1 0.1658(2) 0.2127(2) 0.47556(8) 0.0604(4) Uani d . 1 1
C C1 -0.1836(3) 0.2591(3) 0.52396(10) 0.0730(6) Uani d . 1 1
H H1A -0.2092 0.3849 0.5091 0.109 Uiso calc R 1 1
H H1B -0.2531 0.2145 0.5745 0.109 Uiso calc R 1 1
H H1C -0.2313 0.2066 0.4819 0.109 Uiso calc R 1 1
C C2 0.0396(2) 0.2145(2) 0.53387(9) 0.0486(4) Uani d . 1 1
C C3 0.1216(2) 0.16403(19) 0.61818(9) 0.0452(4) Uani d . 1 1
C C4 0.3175(2) 0.0775(2) 0.63052(9) 0.0531(4) Uani d . 1 1
H H4 0.3918 0.0519 0.5859 0.064 Uiso calc R 1 1
C C5 0.3988(3) 0.0313(2) 0.70559(10) 0.0576(4) Uani d . 1 1
H H5 0.5274 -0.0258 0.7115 0.069 Uiso calc R 1 1
C C6 0.2923(2) 0.0681(2) 0.77506(9) 0.0517(4) Uani d . 1 1
C C7 0.0964(2) 0.1538(2) 0.76454(9) 0.0475(4) Uani d . 1 1
C C8 0.0156(2) 0.1991(2) 0.68525(9) 0.0485(4) Uani d . 1 1
H H8 -0.1138 0.2544 0.6784 0.058 Uiso calc R 1 1
C C9 -0.0116(3) 0.1929(2) 0.83342(10) 0.0598(5) Uani d . 1 1
H H9 -0.1410 0.2484 0.8273 0.072 Uiso calc R 1 1
C C10 0.0725(3) 0.1499(3) 0.90866(10) 0.0707(5) Uani d . 1 1
H H10 0.0004 0.1774 0.9534 0.085 Uiso calc R 1 1
C C11 0.2652(3) 0.0652(3) 0.91923(11) 0.0745(6) Uani d . 1 1
H H11 0.3207 0.0363 0.9710 0.089 Uiso calc R 1 1
C C12 0.3726(3) 0.0245(2) 0.85451(10) 0.0676(5) Uani d . 1 1
H H12 0.5007 -0.0328 0.8625 0.081 Uiso calc R 1 1
C C13 0.0991(3) 0.2558(3) 0.39124(9) 0.0681(5) Uani d . 1 1
H H13A -0.0210 0.3363 0.3872 0.082 Uiso calc R 1 1
H H13B 0.0631 0.1490 0.3757 0.082 Uiso calc R 1 1
C C14 0.2595(2) 0.33899(19) 0.33304(9) 0.0454(4) Uani d . 1 1
C C15 0.4228(2) 0.4037(2) 0.36071(9) 0.0514(4) Uani d . 1 1
H H15 0.4369 0.3926 0.4166 0.062 Uiso calc R 1 1
C C16 0.5702(3) 0.4866(2) 0.30687(11) 0.0628(5) Uani d . 1 1
H H16 0.6787 0.5318 0.3273 0.075 Uiso calc R 1 1
C C17 0.5556(3) 0.5013(2) 0.22524(11) 0.0633(5) Uani d . 1 1
H H17 0.6555 0.5546 0.1902 0.076 Uiso calc R 1 1
C C18 0.3907(2) 0.4366(2) 0.19305(9) 0.0511(4) Uani d . 1 1
C C19 0.2387(2) 0.35522(19) 0.24721(9) 0.0454(4) Uani d . 1 1
C C20 0.0741(3) 0.2932(2) 0.21271(10) 0.0593(5) Uani d . 1 1
H H20 -0.0269 0.2393 0.2469 0.071 Uiso calc R 1 1
C C21 0.0605(3) 0.3109(3) 0.13055(10) 0.0720(5) Uani d . 1 1
H H21 -0.0491 0.2689 0.1094 0.086 Uiso calc R 1 1
C C22 0.2096(3) 0.3916(3) 0.07773(11) 0.0748(6) Uani d . 1 1
H H22 0.1989 0.4034 0.0216 0.090 Uiso calc R 1 1
C C23 0.3697(3) 0.4527(3) 0.10818(10) 0.0678(5) Uani d . 1 1
H H23 0.4680 0.5065 0.0724 0.081 Uiso calc R 1 1

loop_
_atom_site_aniso_label
_atom_site_aniso_U_11
_atom_site_aniso_U_22
_atom_site_aniso_U_33
_atom_site_aniso_U_12
_atom_site_aniso_U_13
_atom_site_aniso_U_23
N1 0.0528(9) 0.0836(11) 0.0417(8) -0.0104(7) -0.0017(6) -0.0044(7)
C1 0.0554(11) 0.1075(16) 0.0545(11) 0.0058(10) -0.0066(8) -0.0166(10)
C2 0.0478(10) 0.0500(10) 0.0481(9) -0.0084(7) -0.0025(8) -0.0088(7)
C3 0.0459(9) 0.0443(9) 0.0449(9) -0.0070(7) -0.0010(7) -0.0068(7)
C4 0.0509(10) 0.0581(10) 0.0507(9) -0.0014(8) 0.0007(7) -0.0136(8)
C5 0.0497(10) 0.0610(11) 0.0597(10) 0.0067(8) -0.0062(8) -0.0100(8)
C6 0.0569(10) 0.0467(10) 0.0496(9) -0.0038(8) -0.0056(7) -0.0055(7)
C7 0.0531(10) 0.0432(9) 0.0451(9) -0.0073(7) 0.0016(7) -0.0064(7)
C8 0.0465(9) 0.0457(9) 0.0515(9) -0.0023(7) -0.0013(7) -0.0066(7)
C9 0.0669(11) 0.0587(11) 0.0517(10) -0.0020(9) 0.0057(8) -0.0090(8)
C10 0.0923(16) 0.0727(13) 0.0460(10) -0.0090(11) 0.0060(10) -0.0103(9)
C11 0.0926(15) 0.0816(14) 0.0464(10) -0.0087(12) -0.0118(10) -0.0041(9)
C12 0.0712(12) 0.0705(12) 0.0564(11) 0.0004(10) -0.0162(9) -0.0028(9)
C13 0.0558(11) 0.1003(15) 0.0451(10) -0.0165(10) -0.0020(8) -0.0045(9)
C14 0.0476(9) 0.0443(9) 0.0435(8) -0.0005(7) -0.0019(7) -0.0085(7)
C15 0.0540(10) 0.0530(10) 0.0471(9) -0.0033(8) -0.0077(7) -0.0094(7)
C16 0.0566(11) 0.0646(11) 0.0666(11) -0.0172(9) -0.0092(9) -0.0071(9)
C17 0.0558(11) 0.0669(12) 0.0630(11) -0.0149(9) 0.0056(8) -0.0021(9)
C18 0.0563(10) 0.0468(9) 0.0482(9) 0.0004(8) 0.0031(7) -0.0076(7)
C19 0.0500(9) 0.0403(8) 0.0456(8) 0.0002(7) -0.0024(7) -0.0095(7)
C20 0.0633(11) 0.0650(11) 0.0511(10) -0.0145(9) -0.0032(8) -0.0122(8)
C21 0.0822(14) 0.0832(14) 0.0562(11) -0.0186(11) -0.0112(10) -0.0208(10)
C22 0.0948(15) 0.0873(14) 0.0448(10) -0.0080(12) -0.0032(10) -0.0187(9)
C23 0.0776(13) 0.0777(13) 0.0465(10) -0.0068(10) 0.0106(9) -0.0107(9)

loop_
_atom_type_symbol
_atom_type_description
_atom_type_scat_dispersion_real
_atom_type_scat_dispersion_imag
_atom_type_scat_source
C C 0.0033 0.0016 'International Tables Vol C Tables 4.2.6.8 and 6.1.1.4'
H H 0.0000 0.0000 'International Tables Vol C Tables 4.2.6.8 and 6.1.1.4'
N N 0.0061 0.0033 'International Tables Vol C Tables 4.2.6.8 and 6.1.1.4'

loop_
_geom_angle_atom_site_label_1
_geom_angle_atom_site_label_2
_geom_angle_atom_site_label_3
_geom_angle
C2 N1 C13 120.48(14)
C2 C1 H1A 109.5
C2 C1 H1B 109.5
H1A C1 H1B 109.5
C2 C1 H1C 109.5
H1A C1 H1C 109.5
H1B C1 H1C 109.5
N1 C2 C3 116.57(14)
N1 C2 C1 124.74(14)
C3 C2 C1 118.67(14)
C8 C3 C4 117.77(14)
C8 C3 C2 122.67(14)
C4 C3 C2 119.55(14)
C5 C4 C3 121.60(15)
C5 C4 H4 119.2
C3 C4 H4 119.2
C4 C5 C6 121.26(15)
C4 C5 H5 119.4
C6 C5 H5 119.4
C5 C6 C7 118.31(14)
C5 C6 C12 123.17(16)
C7 C6 C12 118.52(16)
C9 C7 C6 119.01(15)
C9 C7 C8 122.07(15)
C6 C7 C8 118.91(14)
C3 C8 C7 122.14(15)
C3 C8 H8 118.9
C7 C8 H8 118.9
C10 C9 C7 120.45(17)
C10 C9 H9 119.8
C7 C9 H9 119.8
C9 C10 C11 120.66(17)
C9 C10 H10 119.7
C11 C10 H10 119.7
C12 C11 C10 120.44(17)
C12 C11 H11 119.8
C10 C11 H11 119.8
C11 C12 C6 120.91(18)
C11 C12 H12 119.5
C6 C12 H12 119.5
N1 C13 C14 112.15(13)
N1 C13 H13A 109.2
C14 C13 H13A 109.2
N1 C13 H13B 109.2
C14 C13 H13B 109.2
H13A C13 H13B 107.9
C15 C14 C19 119.14(14)
C15 C14 C13 121.04(14)
C19 C14 C13 119.80(14)
C14 C15 C16 121.58(15)
C14 C15 H15 119.2
C16 C15 H15 119.2
C17 C16 C15 120.43(16)
C17 C16 H16 119.8
C15 C16 H16 119.8
C16 C17 C18 120.57(16)
C16 C17 H17 119.7
C18 C17 H17 119.7
C17 C18 C23 121.84(16)
C17 C18 C19 119.29(15)
C23 C18 C19 118.86(15)
C20 C19 C18 117.78(14)
C20 C19 C14 123.25(14)
C18 C19 C14 118.96(14)
C21 C20 C19 121.34(16)
C21 C20 H20 119.3
C19 C20 H20 119.3
C20 C21 C22 120.60(18)
C20 C21 H21 119.7
C22 C21 H21 119.7
C23 C22 C21 119.98(17)
C23 C22 H22 120.0
C21 C22 H22 120.0
C22 C23 C18 121.44(17)
C22 C23 H23 119.3
C18 C23 H23 119.3

loop_
_geom_bond_atom_site_label_1
_geom_bond_atom_site_label_2
_geom_bond_distance
N1 C2 1.2650(19)
N1 C13 1.4575(19)
C1 C2 1.502(2)
C1 H1A 0.9600
C1 H1B 0.9600
C1 H1C 0.9600
C2 C3 1.494(2)
C3 C8 1.371(2)
C3 C4 1.419(2)
C4 C5 1.352(2)
C4 H4 0.9300
C5 C6 1.411(2)
C5 H5 0.9300
C6 C7 1.414(2)
C6 C12 1.415(2)
C7 C9 1.413(2)
C7 C8 1.414(2)
C8 H8 0.9300
C9 C10 1.362(2)
C9 H9 0.9300
C10 C11 1.392(3)
C10 H10 0.9300
C11 C12 1.357(3)
C11 H11 0.9300
C12 H12 0.9300
C13 C14 1.504(2)
C13 H13A 0.9700
C13 H13B 0.9700
C14 C15 1.363(2)
C14 C19 1.428(2)
C15 C16 1.403(2)
C15 H15 0.9300
C16 C17 1.354(2)
C16 H16 0.9300
C17 C18 1.407(2)
C17 H17 0.9300
C18 C23 1.412(2)
C18 C19 1.423(2)
C19 C20 1.414(2)
C20 C21 1.360(2)
C20 H20 0.9300
C21 C22 1.396(3)
C21 H21 0.9300
C22 C23 1.353(3)
C22 H22 0.9300
C23 H23 0.9300

loop_
_geom_hbond_atom_site_label_D
_geom_hbond_atom_site_label_H
_geom_hbond_atom_site_label_A
_geom_hbond_site_symmetry_A
_geom_hbond_distance_DH
_geom_hbond_distance_HA
_geom_hbond_distance_DA
_geom_hbond_angle_DHA
C9 H9 Cg1 2_566 0.93 3.00 3.5739(18) 122
C16 H16 Cg2 2_666 0.93 2.84 3.5147(18) 130
C17 H17 Cg3 2_666 0.93 2.84 3.5626(19) 135

loop_
_geom_torsion_atom_site_label_1
_geom_torsion_atom_site_label_2
_geom_torsion_atom_site_label_3
_geom_torsion_atom_site_label_4
_geom_torsion
C13 N1 C2 C3 178.47(14)
C13 N1 C2 C1 0.0(3)
N1 C2 C3 C8 164.24(15)
C1 C2 C3 C8 -17.2(2)
N1 C2 C3 C4 -15.2(2)
C1 C2 C3 C4 163.37(16)
C8 C3 C4 C5 -0.3(2)
C2 C3 C4 C5 179.17(15)
C3 C4 C5 C6 -0.3(3)
C4 C5 C6 C7 0.5(2)
C4 C5 C6 C12 -179.04(16)
C5 C6 C7 C9 -179.49(14)
C12 C6 C7 C9 0.1(2)
C5 C6 C7 C8 0.0(2)
C12 C6 C7 C8 179.53(14)
C4 C3 C8 C7 0.8(2)
C2 C3 C8 C7 -178.68(14)
C9 C7 C8 C3 178.83(15)
C6 C7 C8 C3 -0.6(2)
C6 C7 C9 C10 0.5(2)
C8 C7 C9 C10 -178.91(16)
C7 C9 C10 C11 -0.7(3)
C9 C10 C11 C12 0.2(3)
C10 C11 C12 C6 0.5(3)
C5 C6 C12 C11 178.97(17)
C7 C6 C12 C11 -0.6(3)
C2 N1 C13 C14 149.71(16)
N1 C13 C14 C15 -15.1(2)
N1 C13 C14 C19 166.58(14)
C19 C14 C15 C16 0.3(2)
C13 C14 C15 C16 -177.94(16)
C14 C15 C16 C17 -1.4(3)
C15 C16 C17 C18 1.2(3)
C16 C17 C18 C23 178.90(16)
C16 C17 C18 C19 0.0(3)
C17 C18 C19 C20 179.39(15)
C23 C18 C19 C20 0.4(2)
C17 C18 C19 C14 -1.0(2)
C23 C18 C19 C14 -179.92(14)
C15 C14 C19 C20 -179.58(15)
C13 C14 C19 C20 -1.3(2)
C15 C14 C19 C18 0.8(2)
C13 C14 C19 C18 179.11(15)
C18 C19 C20 C21 -0.2(2)
C14 C19 C20 C21 -179.79(16)
C19 C20 C21 C22 -0.1(3)
C20 C21 C22 C23 0.2(3)
C21 C22 C23 C18 0.1(3)
C17 C18 C23 C22 -179.36(18)
C19 C18 C23 C22 -0.4(3)

loop_
_cod_related_entry_id
_cod_related_entry_database
_cod_related_entry_code
1 ChemSpider 30658138
